data_7227090
loop_
_publ_author_name
'Young, Jonathon'
'Sch\"afer, Christian'
'Solan, Agnes'
'Baldrica, Anthony'
'Belcher, Miranda'
'Ni\,sanci, Bilal'
'Wheeler, Kraig A.'
'R. Trivedi, Evan'
'T\"or\"ok, B\'ela'
'Dembinski, Roman'

_publ_section_title
;
 Regioselective &#x201C;hydroamination&#x201D; of alk-3-ynones with
 non-symmetrical o-phenylenediamines. Synthesis of diversely substituted
 3H-1,5-benzodiazepines via (Z)-3-amino-2-alkenones
;
_journal_issue 108
_journal_name_full 'RSC Adv.'
_journal_page_first 107081
_journal_paper_doi 10.1039/C6RA24291J
_journal_volume 6
_journal_year 2016
_chemical_formula_moiety 'C25 H24 N2'
_chemical_formula_sum 'C25 H24 N2'
_chemical_formula_weight 352.46
_space_group_crystal_system monoclinic
_space_group_IT_number 14
_space_group_name_Hall '-P 2yn'
_space_group_name_H-M_alt 'P 1 21/n 1'
_symmetry_space_group_name_Hall '-P 2yn'
_symmetry_space_group_name_H-M 'P 1 21/n 1'
_atom_sites_solution_hydrogens geom
_audit_creation_method SHELXL-2014/7
_audit_update_record
;
2016-10-05 deposited with the CCDC.
2016-10-24 downloaded from the CCDC.
;
_cell_angle_alpha 90
_cell_angle_beta 97.945(3)
_cell_angle_gamma 90
_cell_formula_units_Z 4
_cell_length_a 7.5902(3)
_cell_length_b 14.0682(5)
_cell_length_c 18.3473(7)
_cell_measurement_reflns_used 5389
_cell_measurement_temperature 100(2)
_cell_measurement_theta_max 68.195
_cell_measurement_theta_min 3.833
_cell_volume 1940.33(13)
_computing_cell_refinement APEX2
_computing_data_collection 'APEX2 (Bruker, 2013)'
_computing_data_reduction
;
SADABS (Bruker, 2013) and XPREP (Bruker, 2013)
;
_computing_molecular_graphics 'XSEED (Barbour, 2001)'
_computing_publication_material 'XSEED (Barbour, 2001)'
_computing_structure_refinement 'SHELXL-2014/7 (Sheldrick, 2014)'
_diffrn_ambient_temperature 100(2)
_diffrn_detector_area_resol_mean 8.33
_diffrn_measured_fraction_theta_full 0.987
_diffrn_measured_fraction_theta_max 0.987
_diffrn_measurement_device_type 'Bruker APEXII CCD'
_diffrn_measurement_method 'phi and omega scans'
_diffrn_radiation_type CuK\a
_diffrn_radiation_wavelength 1.54178
_diffrn_reflns_av_R_equivalents 0.0484
_diffrn_reflns_av_unetI/netI 0.0227
_diffrn_reflns_Laue_measured_fraction_full 0.987
_diffrn_reflns_Laue_measured_fraction_max 0.987
_diffrn_reflns_limit_h_max 9
_diffrn_reflns_limit_h_min -9
_diffrn_reflns_limit_k_max 16
_diffrn_reflns_limit_k_min -16
_diffrn_reflns_limit_l_max 21
_diffrn_reflns_limit_l_min -22
_diffrn_reflns_number 29080
_diffrn_reflns_point_group_measured_fraction_full 0.987
_diffrn_reflns_point_group_measured_fraction_max 0.987
_diffrn_reflns_theta_full 67.679
_diffrn_reflns_theta_max 68.241
_diffrn_reflns_theta_min 3.974
_exptl_absorpt_coefficient_mu 0.538
_exptl_absorpt_correction_T_max 0.753
_exptl_absorpt_correction_T_min 0.692
_exptl_absorpt_correction_type multi-scan
_exptl_absorpt_process_details 'SADABS-2014/5, Bruker'
_exptl_crystal_colour colorless
_exptl_crystal_density_diffrn 1.207
_exptl_crystal_description 'transparent block'
_exptl_crystal_F_000 752
_exptl_crystal_size_max 0.236
_exptl_crystal_size_mid 0.135
_exptl_crystal_size_min 0.117
_refine_diff_density_max 0.214
_refine_diff_density_min -0.166
_refine_diff_density_rms 0.038
_refine_ls_extinction_method none
_refine_ls_goodness_of_fit_ref 1.038
_refine_ls_hydrogen_treatment constr
_refine_ls_matrix_type full
_refine_ls_number_parameters 247
_refine_ls_number_reflns 3504
_refine_ls_number_restraints 0
_refine_ls_restrained_S_all 1.038
_refine_ls_R_factor_all 0.0454
_refine_ls_R_factor_gt 0.0384
_refine_ls_shift/su_max 0.001
_refine_ls_shift/su_mean 0.000
_refine_ls_structure_factor_coef Fsqd
_refine_ls_weighting_details 'w=1/[\s^2^(Fo^2^)+(0.0570P)^2^+0.4476P] where P=(Fo^2^+2Fc^2^)/3'
_refine_ls_weighting_scheme calc
_refine_ls_wR_factor_gt 0.0992
_refine_ls_wR_factor_ref 0.1035
_reflns_Friedel_coverage 0.000
_reflns_number_gt 2997
_reflns_number_total 3504
_reflns_threshold_expression 'I > 2\s(I)'
_cod_data_source_file c6ra24291j2.cif
_cod_data_source_block demb35
_cod_database_code 7227090
_shelx_shelxl_version_number 2014/7
_shelx_space_group_comment
;
The symmetry employed for this shelxl refinement is uniquely defined
by the following loop, which should always be used as a source of
symmetry information in preference to the above space-group names.
They are only intended as comments.
;
_shelx_estimated_absorpt_t_min 0.884
_shelx_estimated_absorpt_t_max 0.940

loop_
_space_group_symop_operation_xyz
'x, y, z'
'-x+1/2, y+1/2, -z+1/2'
'-x, -y, -z'
'x-1/2, -y-1/2, z-1/2'

loop_
_atom_site_label
_atom_site_type_symbol
_atom_site_fract_x
_atom_site_fract_y
_atom_site_fract_z
_atom_site_U_iso_or_equiv
_atom_site_adp_type
_atom_site_occupancy
_atom_site_site_symmetry_order
_atom_site_calc_flag
_atom_site_refinement_flags_posn
_atom_site_refinement_flags_adp
N1 N 0.25717(14) 0.55508(7) 0.39381(6) 0.0216(2) Uani 1 1 d . .
N5 N 0.49219(14) 0.72903(7) 0.40535(6) 0.0227(3) Uani 1 1 d . .
C2 C 0.40883(17) 0.52089(9) 0.38307(7) 0.0204(3) Uani 1 1 d . .
C3 C 0.58204(17) 0.56214(9) 0.42089(7) 0.0219(3) Uani 1 1 d . .
H3A H 0.5819 0.5650 0.4748 0.026 Uiso 1 1 calc R U
H3B H 0.6842 0.5230 0.4106 0.026 Uiso 1 1 calc R U
C4 C 0.59302(17) 0.66110(9) 0.38931(7) 0.0219(3) Uani 1 1 d . .
C6 C 0.31882(18) 0.78761(9) 0.49616(7) 0.0246(3) Uani 1 1 d . .
C7 C 0.17827(18) 0.77879(9) 0.53575(7) 0.0252(3) Uani 1 1 d . .
H7 H 0.1579 0.8280 0.5690 0.030 Uiso 1 1 calc R U
C8 C 0.06379(18) 0.69989(9) 0.52886(7) 0.0252(3) Uani 1 1 d . .
C9 C 0.09757(17) 0.62908(9) 0.48060(7) 0.0237(3) Uani 1 1 d . .
H9 H 0.0189 0.5764 0.4734 0.028 Uiso 1 1 calc R U
C10 C 0.24454(17) 0.63237(9) 0.44169(7) 0.0217(3) Uani 1 1 d . .
C11 C 0.35671(17) 0.71271(9) 0.44888(7) 0.0220(3) Uani 1 1 d . .
C12 C 0.4343(2) 0.87502(10) 0.50353(9) 0.0344(4) Uani 1 1 d . .
H12A H 0.3852 0.9215 0.5351 0.052 Uiso 1 1 calc R U
H12B H 0.4379 0.9028 0.4548 0.052 Uiso 1 1 calc R U
H12C H 0.5551 0.8577 0.5255 0.052 Uiso 1 1 calc R U
C13 C -0.0913(2) 0.69310(11) 0.57160(9) 0.0352(4) Uani 1 1 d . .
H13A H -0.1870 0.7350 0.5494 0.053 Uiso 1 1 calc R U
H13B H -0.0534 0.7125 0.6227 0.053 Uiso 1 1 calc R U
H13C H -0.1344 0.6274 0.5706 0.053 Uiso 1 1 calc R U
C14 C 0.40905(17) 0.43765(9) 0.33309(7) 0.0212(3) Uani 1 1 d . .
C15 C 0.53434(18) 0.36557(9) 0.34761(8) 0.0266(3) Uani 1 1 d . .
H15 H 0.6284 0.3723 0.3872 0.032 Uiso 1 1 calc R U
C16 C 0.5231(2) 0.28357(10) 0.30457(8) 0.0315(3) Uani 1 1 d . .
H16 H 0.6081 0.2342 0.3154 0.038 Uiso 1 1 calc R U
C17 C 0.38832(19) 0.27411(10) 0.24613(8) 0.0306(3) Uani 1 1 d . .
H17 H 0.3805 0.2182 0.2168 0.037 Uiso 1 1 calc R U
C18 C 0.26445(19) 0.34636(10) 0.23032(8) 0.0297(3) Uani 1 1 d . .
H18 H 0.1730 0.3404 0.1897 0.036 Uiso 1 1 calc R U
C19 C 0.27415(18) 0.42722(10) 0.27379(7) 0.0258(3) Uani 1 1 d . .
H19 H 0.1880 0.4761 0.2631 0.031 Uiso 1 1 calc R U
C20 C 0.72278(18) 0.67860(9) 0.33606(7) 0.0257(3) Uani 1 1 d . .
H20A H 0.8455 0.6714 0.3619 0.031 Uiso 1 1 calc R U
H20B H 0.7090 0.7446 0.3174 0.031 Uiso 1 1 calc R U
C21 C 0.69410(18) 0.60991(9) 0.27172(7) 0.0238(3) Uani 1 1 d . .
C22 C 0.81719(19) 0.53942(10) 0.26292(8) 0.0291(3) Uani 1 1 d . .
H22 H 0.9226 0.5343 0.2973 0.035 Uiso 1 1 calc R U
C23 C 0.7876(2) 0.47624(10) 0.20429(8) 0.0323(3) Uani 1 1 d . .
H23 H 0.8740 0.4289 0.1989 0.039 Uiso 1 1 calc R U
C24 C 0.6340(2) 0.48096(10) 0.15339(8) 0.0293(3) Uani 1 1 d . .
C25 C 0.51069(19) 0.55189(10) 0.16282(8) 0.0285(3) Uani 1 1 d . .
H25 H 0.4045 0.5566 0.1289 0.034 Uiso 1 1 calc R U
C26 C 0.54045(18) 0.61564(9) 0.22077(7) 0.0262(3) Uani 1 1 d . .
H26 H 0.4552 0.6638 0.2258 0.031 Uiso 1 1 calc R U
C27 C 0.5990(2) 0.41133(11) 0.09082(9) 0.0399(4) Uani 1 1 d . .
H27A H 0.7112 0.3817 0.0823 0.060 Uiso 1 1 calc R U
H27B H 0.5463 0.4448 0.0462 0.060 Uiso 1 1 calc R U
H27C H 0.5167 0.3621 0.1032 0.060 Uiso 1 1 calc R U

loop_
_atom_site_aniso_label
_atom_site_aniso_U_11
_atom_site_aniso_U_22
_atom_site_aniso_U_33
_atom_site_aniso_U_23
_atom_site_aniso_U_13
_atom_site_aniso_U_12
N1 0.0241(6) 0.0211(5) 0.0200(5) -0.0003(4) 0.0043(4) -0.0003(4)
N5 0.0246(6) 0.0210(6) 0.0226(6) 0.0006(4) 0.0029(5) -0.0024(4)
C2 0.0242(7) 0.0180(6) 0.0193(6) 0.0035(5) 0.0039(5) -0.0015(5)
C3 0.0237(7) 0.0212(6) 0.0209(6) 0.0005(5) 0.0034(5) -0.0009(5)
C4 0.0224(6) 0.0213(6) 0.0215(6) -0.0011(5) 0.0006(5) -0.0038(5)
C6 0.0282(7) 0.0210(7) 0.0246(7) 0.0010(5) 0.0034(6) 0.0020(5)
C7 0.0298(7) 0.0222(7) 0.0237(7) -0.0022(5) 0.0044(6) 0.0023(5)
C8 0.0257(7) 0.0262(7) 0.0240(7) 0.0003(5) 0.0044(6) 0.0019(5)
C9 0.0231(6) 0.0225(7) 0.0251(7) 0.0004(5) 0.0017(5) -0.0002(5)
C10 0.0239(7) 0.0212(6) 0.0195(6) 0.0010(5) 0.0013(5) 0.0026(5)
C11 0.0240(7) 0.0223(7) 0.0198(6) 0.0029(5) 0.0031(5) 0.0016(5)
C12 0.0407(9) 0.0238(7) 0.0409(9) -0.0065(6) 0.0138(7) -0.0041(6)
C13 0.0353(8) 0.0335(8) 0.0397(9) -0.0069(6) 0.0155(7) -0.0031(6)
C14 0.0227(6) 0.0216(6) 0.0207(6) 0.0002(5) 0.0080(5) -0.0033(5)
C15 0.0290(7) 0.0255(7) 0.0255(7) -0.0019(5) 0.0040(6) -0.0006(5)
C16 0.0362(8) 0.0246(7) 0.0346(8) -0.0035(6) 0.0080(6) 0.0039(6)
C17 0.0361(8) 0.0267(7) 0.0308(8) -0.0089(6) 0.0116(6) -0.0050(6)
C18 0.0285(7) 0.0349(8) 0.0262(7) -0.0067(6) 0.0056(6) -0.0066(6)
C19 0.0238(7) 0.0287(7) 0.0258(7) -0.0023(5) 0.0063(6) -0.0015(5)
C20 0.0265(7) 0.0226(7) 0.0288(7) 0.0010(5) 0.0065(6) -0.0033(5)
C21 0.0258(7) 0.0220(6) 0.0254(7) 0.0038(5) 0.0095(6) -0.0037(5)
C22 0.0260(7) 0.0307(7) 0.0309(7) 0.0005(6) 0.0049(6) -0.0001(6)
C23 0.0335(8) 0.0283(7) 0.0359(8) -0.0004(6) 0.0082(7) 0.0057(6)
C24 0.0383(8) 0.0254(7) 0.0255(7) 0.0020(6) 0.0090(6) -0.0043(6)
C25 0.0292(7) 0.0326(8) 0.0236(7) 0.0063(6) 0.0038(6) -0.0020(6)
C26 0.0284(7) 0.0256(7) 0.0260(7) 0.0055(5) 0.0087(6) 0.0025(5)
C27 0.0547(10) 0.0328(8) 0.0321(8) -0.0014(6) 0.0055(8) 0.0006(7)

loop_
_atom_type_symbol
_atom_type_description
_atom_type_scat_dispersion_real
_atom_type_scat_dispersion_imag
_atom_type_scat_source
C C 0.0181 0.0091 'International Tables Vol C Tables 4.2.6.8 and 6.1.1.4'
H H 0.0000 0.0000 'International Tables Vol C Tables 4.2.6.8 and 6.1.1.4'
N N 0.0311 0.0180 'International Tables Vol C Tables 4.2.6.8 and 6.1.1.4'

loop_
_geom_angle_atom_site_label_1
_geom_angle_atom_site_label_2
_geom_angle_atom_site_label_3
_geom_angle
C2 N1 C10 121.52(11)
C4 N5 C11 120.99(11)
N1 C2 C14 117.75(11)
N1 C2 C3 121.63(11)
C14 C2 C3 120.60(11)
C4 C3 C2 105.49(10)
C4 C3 H3A 110.6
C2 C3 H3A 110.6
C4 C3 H3B 110.6
C2 C3 H3B 110.6
H3A C3 H3B 108.8
N5 C4 C20 119.53(12)
N5 C4 C3 122.04(12)
C20 C4 C3 118.40(11)
C7 C6 C11 119.53(12)
C7 C6 C12 120.68(12)
C11 C6 C12 119.78(12)
C6 C7 C8 122.59(12)
C6 C7 H7 118.7
C8 C7 H7 118.7
C9 C8 C7 117.43(13)
C9 C8 C13 121.10(12)
C7 C8 C13 121.46(12)
C8 C9 C10 122.20(12)
C8 C9 H9 118.9
C10 C9 H9 118.9
C9 C10 N1 114.72(11)
C9 C10 C11 119.35(12)
N1 C10 C11 125.76(12)
N5 C11 C10 123.89(12)
N5 C11 C6 116.87(11)
C10 C11 C6 118.78(12)
C6 C12 H12A 109.5
C6 C12 H12B 109.5
H12A C12 H12B 109.5
C6 C12 H12C 109.5
H12A C12 H12C 109.5
H12B C12 H12C 109.5
C8 C13 H13A 109.5
C8 C13 H13B 109.5
H13A C13 H13B 109.5
C8 C13 H13C 109.5
H13A C13 H13C 109.5
H13B C13 H13C 109.5
C15 C14 C19 118.79(12)
C15 C14 C2 121.00(12)
C19 C14 C2 120.02(12)
C14 C15 C16 120.55(13)
C14 C15 H15 119.7
C16 C15 H15 119.7
C17 C16 C15 119.99(13)
C17 C16 H16 120.0
C15 C16 H16 120.0
C16 C17 C18 119.94(13)
C16 C17 H17 120.0
C18 C17 H17 120.0
C19 C18 C17 120.03(13)
C19 C18 H18 120.0
C17 C18 H18 120.0
C18 C19 C14 120.68(13)
C18 C19 H19 119.7
C14 C19 H19 119.7
C4 C20 C21 111.44(11)
C4 C20 H20A 109.3
C21 C20 H20A 109.3
C4 C20 H20B 109.3
C21 C20 H20B 109.3
H20A C20 H20B 108.0
C22 C21 C26 118.57(13)
C22 C21 C20 121.28(12)
C26 C21 C20 120.14(12)
C21 C22 C23 120.54(13)
C21 C22 H22 119.7
C23 C22 H22 119.7
C24 C23 C22 121.33(13)
C24 C23 H23 119.3
C22 C23 H23 119.3
C23 C24 C25 117.73(13)
C23 C24 C27 121.62(14)
C25 C24 C27 120.64(14)
C26 C25 C24 121.14(13)
C26 C25 H25 119.4
C24 C25 H25 119.4
C25 C26 C21 120.69(13)
C25 C26 H26 119.7
C21 C26 H26 119.7
C24 C27 H27A 109.5
C24 C27 H27B 109.5
H27A C27 H27B 109.5
C24 C27 H27C 109.5
H27A C27 H27C 109.5
H27B C27 H27C 109.5

loop_
_geom_bond_atom_site_label_1
_geom_bond_atom_site_label_2
_geom_bond_distance
N1 C2 1.2876(17)
N1 C10 1.4094(16)
N5 C4 1.2837(17)
N5 C11 1.4054(17)
C2 C14 1.4875(17)
C2 C3 1.5148(17)
C3 C4 1.5147(17)
C3 H3A 0.9900
C3 H3B 0.9900
C4 C20 1.5004(19)
C6 C7 1.377(2)
C6 C11 1.4193(18)
C6 C12 1.5055(19)
C7 C8 1.4046(19)
C7 H7 0.9500
C8 C9 1.3801(18)
C8 C13 1.505(2)
C9 C10 1.4059(19)
C9 H9 0.9500
C10 C11 1.4101(18)
C12 H12A 0.9800
C12 H12B 0.9800
C12 H12C 0.9800
C13 H13A 0.9800
C13 H13B 0.9800
C13 H13C 0.9800
C14 C15 1.3905(18)
C14 C19 1.3949(19)
C15 C16 1.3938(19)
C15 H15 0.9500
C16 C17 1.382(2)
C16 H16 0.9500
C17 C18 1.388(2)
C17 H17 0.9500
C18 C19 1.3855(19)
C18 H18 0.9500
C19 H19 0.9500
C20 C21 1.5178(18)
C20 H20A 0.9900
C20 H20B 0.9900
C21 C22 1.3872(19)
C21 C26 1.3925(19)
C22 C23 1.390(2)
C22 H22 0.9500
C23 C24 1.391(2)
C23 H23 0.9500
C24 C25 1.395(2)
C24 C27 1.505(2)
C25 C26 1.385(2)
C25 H25 0.9500
C26 H26 0.9500
C27 H27A 0.9800
C27 H27B 0.9800
C27 H27C 0.9800

loop_
_geom_torsion_atom_site_label_1
_geom_torsion_atom_site_label_2
_geom_torsion_atom_site_label_3
_geom_torsion_atom_site_label_4
_geom_torsion
C10 N1 C2 C14 178.43(11)
C10 N1 C2 C3 -0.37(18)
N1 C2 C3 C4 -66.49(15)
C14 C2 C3 C4 114.73(12)
C11 N5 C4 C20 173.31(11)
C11 N5 C4 C3 -4.93(18)
C2 C3 C4 N5 71.54(15)
C2 C3 C4 C20 -106.72(12)
C11 C6 C7 C8 -3.1(2)
C12 C6 C7 C8 177.97(13)
C6 C7 C8 C9 0.6(2)
C6 C7 C8 C13 -178.63(13)
C7 C8 C9 C10 2.71(19)
C13 C8 C9 C10 -178.07(13)
C8 C9 C10 N1 -178.93(12)
C8 C9 C10 C11 -3.40(19)
C2 N1 C10 C9 -145.18(12)
C2 N1 C10 C11 39.62(18)
C4 N5 C11 C10 -41.40(18)
C4 N5 C11 C6 146.50(12)
C9 C10 C11 N5 -171.16(12)
N1 C10 C11 N5 3.8(2)
C9 C10 C11 C6 0.80(18)
N1 C10 C11 C6 175.79(12)
C7 C6 C11 N5 174.85(11)
C12 C6 C11 N5 -6.20(18)
C7 C6 C11 C10 2.33(19)
C12 C6 C11 C10 -178.72(12)
N1 C2 C14 C15 -142.95(13)
C3 C2 C14 C15 35.87(17)
N1 C2 C14 C19 32.00(17)
C3 C2 C14 C19 -149.18(12)
C19 C14 C15 C16 -1.3(2)
C2 C14 C15 C16 173.74(12)
C14 C15 C16 C17 1.1(2)
C15 C16 C17 C18 0.1(2)
C16 C17 C18 C19 -1.1(2)
C17 C18 C19 C14 0.9(2)
C15 C14 C19 C18 0.31(19)
C2 C14 C19 C18 -174.76(12)
N5 C4 C20 C21 -123.43(13)
C3 C4 C20 C21 54.88(15)
C4 C20 C21 C22 -110.77(14)
C4 C20 C21 C26 68.03(15)
C26 C21 C22 C23 0.2(2)
C20 C21 C22 C23 179.05(13)
C21 C22 C23 C24 -0.7(2)
C22 C23 C24 C25 0.5(2)
C22 C23 C24 C27 -178.51(14)
C23 C24 C25 C26 0.2(2)
C27 C24 C25 C26 179.17(13)
C24 C25 C26 C21 -0.6(2)
C22 C21 C26 C25 0.42(19)
C20 C21 C26 C25 -178.41(12)
